data_1100212
loop_
_publ_author_name
'Chitsaz, S.'
'Folkerts, H.'
'Grebe, J.'
'Gr\"ob, T.'
'Harms, K.'
'Hiller, W.'
'Krieger, M.'
'Massa, W.'
'Merle, J.'
'M\"ohlen, M.'
'Neum\"uller, B.'
'Dehnicke, K.'

_publ_section_title
;
 Die Kristallstrukturen einer Serie von Verbindungen mit Kationen des Typs
 [R~3~PNH~2~]^+^, [R3PN(H)SiMe~3~]^+^ und [R3PN(SiMe~3~)~2~]^+^
;
_journal_coden_ASTM ZAACAB
_journal_issue 3
_journal_name_full
;
 Zeitschrift f\"ur Anorganische und Allgemeine Chemie
;
_journal_page_first 775
_journal_page_last 783
_journal_paper_doi 10.1002/(sici)1521-3749(200003)626:3<775::aid-zaac775>3.0.co;2-h
_journal_volume 626
_journal_year 2000
_chemical_formula_moiety 'C24 H33 N1 P1 Si2 1+,I3 1-'
_chemical_formula_sum 'C24 H33 I3 N P Si2'
_chemical_name_systematic
;
bis(Trimethylsilyl)aminotriphenylphosphonium triiodide
;
_space_group_IT_number 4
_symmetry_cell_setting monoclinic
_symmetry_space_group_name_Hall 'P 2yb'
_symmetry_space_group_name_H-M 'P 1 21 1'
_cell_angle_alpha 90
_cell_angle_beta 105.96(1)
_cell_angle_gamma 90
_cell_formula_units_Z 2
_cell_length_a 9.477(1)
_cell_length_b 10.476(1)
_cell_length_c 16.016(4)
_cell_volume 1528.794
_diffrn_ambient_temperature 223
_exptl_crystal_colour brown.
_exptl_crystal_density_diffrn 1.745
_exptl_crystal_description columns
_refine_ls_R_factor_gt 3.34
_refine_ls_wR_factor_gt 3.34
_cod_original_sg_symbol_H-M 'P 21'
_cod_original_formula_sum 'C24 H33 I3 N1 P1 Si2'
_cod_database_code 1100212

loop_
_symmetry_equiv_pos_site_id
_symmetry_equiv_pos_as_xyz
1 x,y,z
2 -x,1/2+y,-z

loop_
_atom_site_label
_atom_site_type_symbol
_atom_site_fract_x
_atom_site_fract_y
_atom_site_fract_z
I1 I 0.42299(7) 0.00000 0.93951(4)
I2 I 0.19305(6) 0.07206(9) 0.78799(4)
I3 I -0.04972(6) 0.15472(9) 0.63978(4)
N1 N -0.2415(5) 0.7123(7) 0.6730(3)
P1 P -0.1724(2) 0.6486(2) 0.76894(11)
C1 C -0.1757(8) 0.7660(8) 0.8506(5)
C2 C -0.1362(8) 0.8880(9) 0.8369(5)
H1 H -0.1152(8) 0.9094(9) 0.7845(5)
C3 C -0.1271(8) 0.9789(10) 0.8995(6)
H2 H -0.0989(8) 1.0626(10) 0.8902(6)
C4 C -0.1594(9) 0.9486(11) 0.9769(6)
H3 H -0.1520(9) 1.0113(11) 1.0199(6)
C5 C -0.2016(10) 0.8284(11) 0.9901(5)
H4 H -0.225(1) 0.8088(11) 1.0420(5)
C6 C -0.2108(8) 0.7337(9) 0.9280(4)
H5 H -0.2396(8) 0.6502(9) 0.9374(4)
C7 C -0.2616(8) 0.5025(8) 0.7832(5)
C8 C -0.3744(9) 0.4487(9) 0.7159(5)
H6 H -0.4078(9) 0.4921(9) 0.6627(5)
C9 C -0.4352(10) 0.3353(10) 0.7273(7)
H7 H -0.5075(10) 0.2994(10) 0.6808(7)
C10 C -0.3935(10) 0.2718(9) 0.8050(6)
H8 H -0.4398(10) 0.1949(9) 0.8123(6)
C11 C -0.2838(10) 0.3208(9) 0.8723(6)
H9 H -0.254(1) 0.2778(9) 0.9258(6)
C12 C -0.2186(8) 0.4331(9) 0.8602(5)
H10 H -0.1416(8) 0.4649(9) 0.9057(5)
C13 C 0.0188(8) 0.6015(7) 0.7908(4)
C14 C 0.0526(9) 0.4852(8) 0.7636(5)
H11 H -0.0224(9) 0.4307(8) 0.7325(5)
C15 C 0.1991(8) 0.4471(8) 0.7821(5)
H12 H 0.2231(8) 0.3686(8) 0.7610(5)
C16 C 0.3082(9) 0.5238(9) 0.8309(5)
H13 H 0.4058(9) 0.4950(9) 0.8464(5)
C17 C 0.2755(8) 0.6439(9) 0.8575(5)
H14 H 0.3513(8) 0.6981(9) 0.8880(5)
C18 C 0.1299(8) 0.6834(8) 0.8389(4)
H15 H 0.1060(8) 0.7633(8) 0.8579(4)
Si1 Si -0.1533(2) 0.7008(3) 0.58566(13)
C19 C 0.0445(8) 0.7419(10) 0.6212(5)
H16 H 0.0951(8) 0.6835(10) 0.6666(5)
H17 H 0.0562(8) 0.8286(10) 0.6433(5)
H18 H 0.0858(8) 0.735(1) 0.5723(5)
C20 C -0.2345(9) 0.8187(11) 0.4999(5)
H19 H -0.3391(9) 0.8032(11) 0.4779(5)
H20 H -0.1887(9) 0.8106(11) 0.4530(5)
H21 H -0.2184(9) 0.9041(11) 0.5240(5)
C21 C -0.1794(10) 0.5368(10) 0.5402(6)
H22 H -0.1364(10) 0.4757(10) 0.5857(6)
H23 H -0.1319(10) 0.5294(10) 0.4940(6)
H24 H -0.2834(10) 0.5195(10) 0.5174(6)
Si2 Si -0.4244(2) 0.7851(2) 0.64944(14)
C22 C -0.4145(9) 0.9588(10) 0.6361(6)
H25 H -0.3698(9) 0.9773(10) 0.5897(6)
H26 H -0.3557(9) 0.9963(10) 0.6898(6)
H27 H -0.5126(9) 0.9946(10) 0.6217(6)
C23 C -0.5092(9) 0.7619(12) 0.7373(6)
H28 H -0.5175(9) 0.6713(12) 0.7474(6)
H29 H -0.6061(9) 0.8002(12) 0.7216(6)
H30 H -0.4491(9) 0.8018(12) 0.7897(6)
C24 C -0.5492(8) 0.7071(11) 0.5505(5)
H31 H -0.5081(8) 0.7171(11) 0.5017(5)
H32 H -0.6451(8) 0.7470(11) 0.5370(5)
H33 H -0.5585(8) 0.6169(11) 0.5618(5)

loop_
_atom_type_symbol
_atom_type_radius_bond
C 0.68
H 0.23
I 1.40
N 0.68
P 1.05
Si 1.20
